data_7031066
loop_
_publ_author_name
'Li, Ningbo'
'Wang, Jinying'
'Zhang, Xiaohong'
'Qiu, Renhua'
'Wang, Xie'
'Chen, Jinyang'
'Yin, Shuang-Feng'
'Xu, Xinhua'

_publ_section_title
;
 Strong Lewis acid air-stable cationic titanocene
 perfluoroalkyl(aryl)sulfonate complexes as highly efficient and
 recyclable catalysts for C-C bond forming reactions.
;
_journal_issue 30
_journal_name_full 'Dalton transactions (Cambridge, England : 2003)'
_journal_page_first 11696
_journal_page_last 11708
_journal_paper_doi 10.1039/c4dt00549j
_journal_volume 43
_journal_year 2014
_chemical_formula_moiety '2(C4 F9 O3 S), C10 H10 O2 Ti, C4 H8 O, H2 O'
_chemical_formula_sum 'C22 H20 F18 O10 S2 Ti'
_chemical_formula_weight 898.40
_chemical_name_systematic
; 
 ? 
;
_space_group_IT_number 14
_symmetry_cell_setting monoclinic
_symmetry_space_group_name_Hall '-P 2ybc'
_symmetry_space_group_name_H-M 'P 1 21/c 1'
_atom_sites_solution_hydrogens geom
_atom_sites_solution_primary direct
_atom_sites_solution_secondary difmap
_audit_creation_method SHELXL-97
_cell_angle_alpha 90.00
_cell_angle_beta 119.945(6)
_cell_angle_gamma 90.00
_cell_formula_units_Z 4
_cell_length_a 16.1896(17)
_cell_length_b 12.8505(13)
_cell_length_c 19.6306(15)
_cell_measurement_reflns_used 6912
_cell_measurement_temperature 293(2)
_cell_measurement_theta_max 25.58
_cell_measurement_theta_min 2.62
_cell_volume 3538.8(6)
_computing_cell_refinement SMART
_computing_data_collection 'SMART (Bruker, 2000)'
_computing_data_reduction 'SAINT (Bruker, 2000)'
_computing_molecular_graphics SHELXTL
_computing_publication_material SHELXTL
_computing_structure_refinement SHELXTL
_computing_structure_solution 'SHELXTL (Bruker, 2000)'
_diffrn_ambient_temperature 293(2)
_diffrn_measured_fraction_theta_full 0.990
_diffrn_measured_fraction_theta_max 0.990
_diffrn_measurement_device_type 'Bruker Smart Aepex CCD'
_diffrn_measurement_method 'phi and omega scans'
_diffrn_radiation_monochromator graphite
_diffrn_radiation_source 'sealed tube'
_diffrn_radiation_type MoK\a
_diffrn_radiation_wavelength 0.71073
_diffrn_reflns_av_R_equivalents 0.0175
_diffrn_reflns_av_sigmaI/netI 0.0434
_diffrn_reflns_limit_h_max 19
_diffrn_reflns_limit_h_min -19
_diffrn_reflns_limit_k_max 15
_diffrn_reflns_limit_k_min -15
_diffrn_reflns_limit_l_max 23
_diffrn_reflns_limit_l_min -23
_diffrn_reflns_number 23243
_diffrn_reflns_theta_full 26.00
_diffrn_reflns_theta_max 26.00
_diffrn_reflns_theta_min 1.45
_exptl_absorpt_coefficient_mu 0.502
_exptl_absorpt_correction_T_max 0.8976
_exptl_absorpt_correction_T_min 0.8722
_exptl_absorpt_correction_type multi-scan
_exptl_absorpt_process_details 'SADABS; Bruker, 2000'
_exptl_crystal_density_diffrn 1.686
_exptl_crystal_density_method 'not measured'
_exptl_crystal_F_000 1792
_exptl_crystal_size_max 0.28
_exptl_crystal_size_mid 0.24
_exptl_crystal_size_min 0.22
_refine_diff_density_max 0.319
_refine_diff_density_min -0.324
_refine_diff_density_rms 0.078
_refine_ls_extinction_method none
_refine_ls_goodness_of_fit_ref 1.089
_refine_ls_hydrogen_treatment constr
_refine_ls_matrix_type full
_refine_ls_number_parameters 534
_refine_ls_number_reflns 6888
_refine_ls_number_restraints 0
_refine_ls_restrained_S_all 1.089
_refine_ls_R_factor_all 0.0597
_refine_ls_R_factor_gt 0.0536
_refine_ls_shift/su_max 0.001
_refine_ls_shift/su_mean 0.000
_refine_ls_structure_factor_coef Fsqd
_refine_ls_weighting_details 'calc w=1/[\s^2^(Fo^2^)+(0.0863P)^2^+1.3052P] where P=(Fo^2^+2Fc^2^)/3'
_refine_ls_weighting_scheme calc
_refine_ls_wR_factor_gt 0.1465
_refine_ls_wR_factor_ref 0.1484
_reflns_number_gt 5233
_reflns_number_total 6888
_reflns_threshold_expression >2sigma(I)
_cod_data_source_file c4dt00549j2.cif
_cod_data_source_block CCDC-894849
_cod_depositor_comments
;
The following automatic conversions were performed:

'_symmetry_cell_setting' value 'Monoclinic' changed to 'monoclinic'
according to
/usr/data/users/saulius/crontab/automatic-downloads/rss-feeds/RSC/lib/dictionaries/cif_core.dic
dictionary named 'cif_core.dic' version 2.4.2 from 2011-04-26.

Automatic conversion script
Id: cif_fix_values 2281 2013-09-26 08:29:07Z andrius 

 Adding full bibliography for 7031066--7031067.cif.
;
_cod_original_sg_symbol_H-M P2(1)/c
_cod_database_code 7031066

loop_
_symmetry_equiv_pos_as_xyz
'x, y, z'
'-x, y+1/2, -z+1/2'
'-x, -y, -z'
'x, -y-1/2, z-1/2'

loop_
_atom_site_label
_atom_site_type_symbol
_atom_site_fract_x
_atom_site_fract_y
_atom_site_fract_z
_atom_site_U_iso_or_equiv
_atom_site_adp_type
_atom_site_occupancy
_atom_site_symmetry_multiplicity
_atom_site_calc_flag
_atom_site_refinement_flags
_atom_site_disorder_assembly
_atom_site_disorder_group
C1 C 1.0354(2) 0.6156(3) 0.6370(2) 0.0459(8) Uani 1 1 d . . .
H1 H 1.0290 0.5811 0.5901 0.055 Uiso 1 1 calc R . .
C2 C 1.0909(2) 0.7013(3) 0.6734(2) 0.0483(8) Uani 1 1 d . . .
H2 H 1.1300 0.7384 0.6560 0.058 Uiso 1 1 calc R . .
C3 C 1.0897(2) 0.7216(3) 0.7429(2) 0.0465(8) Uani 1 1 d . . .
H3 H 1.1283 0.7739 0.7824 0.056 Uiso 1 1 calc R . .
C4 C 1.0336(2) 0.6448(3) 0.7509(2) 0.0458(8) Uani 1 1 d . . .
H4 H 1.0253 0.6353 0.7966 0.055 Uiso 1 1 calc R . .
C5 C 0.9983(2) 0.5783(3) 0.68524(18) 0.0425(7) Uani 1 1 d . . .
H5 H 0.9620 0.5140 0.6774 0.051 Uiso 1 1 calc R . .
C6 C 0.8346(2) 0.6535(3) 0.52181(19) 0.0444(7) Uani 1 1 d . . .
H6 H 0.8542 0.5965 0.4997 0.053 Uiso 1 1 calc R . .
C7 C 0.8292(2) 0.7585(3) 0.50181(19) 0.0481(8) Uani 1 1 d . . .
H7 H 0.8433 0.7889 0.4629 0.058 Uiso 1 1 calc R . .
C8 C 0.7875(2) 0.8089(3) 0.5403(2) 0.0476(8) Uani 1 1 d . . .
H8 H 0.7682 0.8822 0.5332 0.057 Uiso 1 1 calc R . .
C9 C 0.7677(2) 0.7376(3) 0.5818(2) 0.0494(8) Uani 1 1 d . . .
H9 H 0.7322 0.7514 0.6092 0.059 Uiso 1 1 calc R . .
C10 C 0.7983(2) 0.6427(3) 0.5732(2) 0.0477(8) Uani 1 1 d . . .
H10 H 0.7872 0.5766 0.5923 0.057 Uiso 1 1 calc R . .
C11 C 0.2122(2) 0.6823(3) 0.5104(2) 0.0503(8) Uani 1 1 d . . .
C12 C 0.2743(2) 0.7630(3) 0.5022(2) 0.0475(8) Uani 1 1 d . . .
C13 C 0.3839(2) 0.7434(3) 0.5424(2) 0.0485(8) Uani 1 1 d . A .
C14 C 0.4340(2) 0.8409(3) 0.52858(18) 0.0434(7) Uani 1 1 d . . .
C15 C 0.3150(2) 1.0224(3) 0.7681(2) 0.0468(8) Uani 1 1 d . . .
C16 C 0.3629(2) 0.9209(3) 0.7871(2) 0.0496(8) Uani 1 1 d . . .
C17 C 0.4683(2) 0.9000(3) 0.8339(2) 0.0463(8) Uani 1 1 d . B .
C18 C 0.5081(2) 0.7907(3) 0.8461(2) 0.0462(8) Uani 1 1 d . . .
C19 C 0.7723(2) 0.8616(3) 0.7892(2) 0.0477(8) Uani 1 1 d . . .
H19A H 0.8350 0.8425 0.8318 0.057 Uiso 1 1 calc R . .
H19B H 0.7290 0.8037 0.7781 0.057 Uiso 1 1 calc R . .
C20 C 0.7373(2) 0.9551(3) 0.8084(2) 0.0486(8) Uani 1 1 d . . .
H20A H 0.7900 0.9933 0.8501 0.058 Uiso 1 1 calc R . .
H20B H 0.6931 0.9366 0.8261 0.058 Uiso 1 1 calc R . .
C21 C 0.6890(2) 1.0197(3) 0.73681(18) 0.0431(7) Uani 1 1 d . . .
H21A H 0.7035 1.0928 0.7494 0.052 Uiso 1 1 calc R . .
H21B H 0.6205 1.0102 0.7107 0.052 Uiso 1 1 calc R . .
C22 C 0.7273(3) 0.9823(3) 0.6868(2) 0.0511(8) Uani 1 1 d . . .
H22A H 0.6757 0.9694 0.6338 0.061 Uiso 1 1 calc R . .
H22B H 0.7695 1.0341 0.6846 0.061 Uiso 1 1 calc R . .
F1 F 0.23910(13) 0.58840(14) 0.50255(11) 0.0458(4) Uani 1 1 d . . .
F2 F 0.23923(13) 0.68975(15) 0.58470(11) 0.0484(5) Uani 1 1 d . . .
F3 F 0.22922(13) 0.78561(15) 0.42621(11) 0.0466(4) Uani 1 1 d . . .
F4 F 0.26972(13) 0.84735(16) 0.53865(11) 0.0469(4) Uani 1 1 d . . .
F5 F 0.40052(13) 0.67447(16) 0.50433(11) 0.0479(5) Uani 1 1 d . . .
F6 F 0.43032(13) 0.72181(15) 0.61872(11) 0.0458(4) Uani 1 1 d . . .
F7 F 0.4666(2) 0.8106(3) 0.4811(2) 0.0450(11) Uani 0.488(5) 1 d P A 1
F8 F 0.5087(3) 0.8791(4) 0.5925(3) 0.0491(12) Uani 0.488(5) 1 d P A 1
F9 F 0.3735(3) 0.9127(3) 0.4959(2) 0.0466(12) Uani 0.488(5) 1 d P A 1
F10 F 0.35653(13) 1.06781(15) 0.73391(11) 0.0481(5) Uani 1 1 d . . .
F11 F 0.37881(13) 1.06398(15) 0.83489(11) 0.0471(4) Uani 1 1 d . . .
F12 F 0.32751(13) 0.87792(15) 0.71713(11) 0.0468(4) Uani 1 1 d . . .
F13 F 0.32320(13) 0.86942(15) 0.82430(11) 0.0473(5) Uani 1 1 d . . .
F14 F 0.50712(14) 0.95968(16) 0.80467(11) 0.0502(5) Uani 1 1 d . . .
F15 F 0.49485(13) 0.93796(15) 0.90370(11) 0.0458(4) Uani 1 1 d . . .
F16 F 0.6017(3) 0.7969(3) 0.8888(2) 0.0451(11) Uani 0.498(5) 1 d P B 1
F17 F 0.4854(3) 0.7508(3) 0.7778(2) 0.0441(11) Uani 0.498(5) 1 d P B 1
F18 F 0.4815(3) 0.7194(3) 0.8794(2) 0.0454(11) Uani 0.498(5) 1 d P B 1
F7' F 0.3989(3) 0.8539(3) 0.4541(2) 0.0459(11) Uani 0.512(5) 1 d P A 2
F8' F 0.5241(3) 0.8308(3) 0.5622(2) 0.0456(11) Uani 0.512(5) 1 d P A 2
F9' F 0.4170(3) 0.9224(3) 0.5574(2) 0.0500(11) Uani 0.512(5) 1 d P A 2
F16' F 0.5778(2) 0.7912(3) 0.8252(3) 0.0491(12) Uani 0.502(5) 1 d P B 2
F17' F 0.4424(3) 0.7287(3) 0.8000(2) 0.0464(11) Uani 0.502(5) 1 d P B 2
F18' F 0.5492(3) 0.7490(3) 0.9171(2) 0.0465(11) Uani 0.502(5) 1 d P B 2
O1 O 0.91540(16) 0.81647(17) 0.72175(13) 0.0453(5) Uani 1 1 d . . .
O2 O 0.98190(16) 0.87812(18) 0.61693(13) 0.0467(5) Uani 1 1 d . . .
O3 O 0.06096(16) 0.67634(18) 0.37642(13) 0.0471(5) Uani 1 1 d . . .
O4 O 0.06172(17) 0.59640(19) 0.47705(14) 0.0491(6) Uani 1 1 d . . .
O5 O 0.06258(17) 0.7742(2) 0.48023(14) 0.0497(6) Uani 1 1 d . . .
O6 O 0.17082(15) 1.07440(18) 0.64139(13) 0.0449(5) Uani 1 1 d . . .
O7 O 0.13859(17) 0.96302(19) 0.71150(14) 0.0490(6) Uani 1 1 d . . .
O8 O 0.17222(17) 1.12780(19) 0.74836(14) 0.0498(6) Uani 1 1 d . . .
O9 O 0.77615(16) 0.89239(18) 0.71957(13) 0.0456(5) Uani 1 1 d . . .
O10 O 0.09973(15) 0.50540(18) -0.00758(12) 0.0450(5) Uani 1 1 d . . .
H10A H 0.0999 0.4438 0.0082 0.054 Uiso 1 1 d R . .
H10B H 0.1142 0.5479 0.0299 0.054 Uiso 1 1 d R . .
S1 S 0.08261(6) 0.68761(7) 0.45228(5) 0.0462(2) Uani 1 1 d . . .
S2 S 0.19314(6) 1.04515(7) 0.71581(5) 0.0473(2) Uani 1 1 d . . .
Ti1 Ti 0.93455(4) 0.74498(5) 0.63870(3) 0.04604(18) Uani 1 1 d . . .

loop_
_atom_site_aniso_label
_atom_site_aniso_U_11
_atom_site_aniso_U_22
_atom_site_aniso_U_33
_atom_site_aniso_U_23
_atom_site_aniso_U_13
_atom_site_aniso_U_12
C1 0.0330(15) 0.0388(17) 0.0503(18) -0.0009(14) 0.0091(13) -0.0045(13)
C2 0.0429(16) 0.0403(18) 0.0473(18) -0.0113(14) 0.0115(14) -0.0045(14)
C3 0.0438(16) 0.0417(18) 0.0426(17) 0.0093(14) 0.0132(14) 0.0051(14)
C4 0.0363(15) 0.0365(17) 0.0437(17) -0.0024(13) 0.0045(13) -0.0003(13)
C5 0.0357(15) 0.0391(17) 0.0392(16) 0.0020(13) 0.0086(13) 0.0082(13)
C6 0.0389(15) 0.0367(17) 0.0455(17) 0.0001(14) 0.0120(13) -0.0046(13)
C7 0.0445(17) 0.0434(19) 0.0389(16) 0.0054(14) 0.0077(14) 0.0056(14)
C8 0.0405(16) 0.0398(18) 0.0470(18) 0.0064(15) 0.0102(14) 0.0051(14)
C9 0.0385(16) 0.047(2) 0.0484(18) -0.0035(15) 0.0110(14) -0.0021(14)
C10 0.0361(15) 0.0443(19) 0.0473(18) 0.0098(15) 0.0093(14) 0.0079(13)
C11 0.0459(18) 0.046(2) 0.0469(18) 0.0068(15) 0.0139(15) 0.0045(15)
C12 0.0451(17) 0.0439(19) 0.0433(17) 0.0049(15) 0.0143(14) 0.0054(14)
C13 0.0449(17) 0.0411(19) 0.0462(18) 0.0082(15) 0.0127(14) 0.0080(14)
C14 0.0369(15) 0.0422(18) 0.0377(16) 0.0090(14) 0.0085(13) 0.0103(13)
C15 0.0443(17) 0.0406(18) 0.0458(18) 0.0099(14) 0.0152(15) 0.0102(14)
C16 0.0395(17) 0.0447(19) 0.0460(18) 0.0133(15) 0.0074(14) 0.0109(14)
C17 0.0418(16) 0.0383(18) 0.0470(18) 0.0068(14) 0.0132(14) 0.0123(14)
C18 0.0415(17) 0.0413(18) 0.0438(17) 0.0073(14) 0.0123(14) 0.0082(14)
C19 0.0378(16) 0.0431(19) 0.0455(17) 0.0024(14) 0.0083(14) -0.0029(13)
C20 0.0459(17) 0.0407(18) 0.057(2) 0.0060(15) 0.0242(16) -0.0011(14)
C21 0.0345(14) 0.0400(17) 0.0427(16) -0.0088(13) 0.0102(13) -0.0101(13)
C22 0.0467(18) 0.055(2) 0.0441(18) 0.0093(16) 0.0173(15) 0.0130(16)
F1 0.0402(9) 0.0362(10) 0.0457(10) 0.0100(8) 0.0100(8) 0.0046(8)
F2 0.0432(10) 0.0421(11) 0.0437(10) 0.0173(8) 0.0095(8) 0.0135(8)
F3 0.0430(10) 0.0400(10) 0.0470(10) 0.0081(8) 0.0150(8) 0.0094(8)
F4 0.0410(9) 0.0468(11) 0.0413(10) 0.0129(8) 0.0118(8) 0.0104(8)
F5 0.0413(9) 0.0468(11) 0.0435(10) 0.0069(9) 0.0120(8) 0.0091(8)
F6 0.0417(9) 0.0450(11) 0.0434(10) 0.0169(8) 0.0156(8) 0.0115(8)
F7 0.031(2) 0.044(2) 0.045(2) 0.0051(17) 0.0079(16) 0.0080(16)
F8 0.046(2) 0.035(2) 0.048(2) 0.0071(19) 0.0100(18) 0.0049(17)
F9 0.045(2) 0.042(2) 0.044(3) 0.0048(17) 0.016(2) 0.0134(17)
F10 0.0437(10) 0.0388(10) 0.0465(10) 0.0054(8) 0.0109(8) 0.0092(8)
F11 0.0392(9) 0.0402(10) 0.0462(10) 0.0148(8) 0.0095(8) 0.0102(8)
F12 0.0407(9) 0.0416(10) 0.0446(10) 0.0108(8) 0.0110(8) 0.0143(8)
F13 0.0398(9) 0.0414(10) 0.0419(10) 0.0090(8) 0.0062(8) 0.0101(8)
F14 0.0498(10) 0.0428(11) 0.0485(10) 0.0091(8) 0.0174(9) 0.0115(9)
F15 0.0432(10) 0.0413(10) 0.0406(10) 0.0092(8) 0.0116(8) 0.0080(8)
F16 0.043(2) 0.033(2) 0.037(2) 0.0160(15) 0.0037(16) 0.0128(15)
F17 0.045(2) 0.037(2) 0.040(2) 0.0086(16) 0.0130(17) 0.0070(16)
F18 0.047(3) 0.037(2) 0.042(2) 0.0087(16) 0.0149(19) 0.0152(17)
F7' 0.038(2) 0.040(2) 0.047(2) 0.0060(16) 0.0114(16) 0.0019(16)
F8' 0.0374(19) 0.030(2) 0.050(2) 0.0041(18) 0.0075(16) 0.0096(15)
F9' 0.044(2) 0.043(2) 0.046(3) 0.0058(17) 0.0094(19) 0.0128(16)
F16' 0.0295(17) 0.042(2) 0.059(3) 0.0140(18) 0.0098(17) 0.0140(15)
F17' 0.039(2) 0.047(2) 0.043(2) -0.0025(17) 0.0127(17) -0.0024(17)
F18' 0.035(2) 0.038(2) 0.048(2) 0.0086(17) 0.0069(18) 0.0062(16)
O1 0.0464(12) 0.0296(11) 0.0413(11) 0.0093(9) 0.0078(10) 0.0094(9)
O2 0.0415(11) 0.0421(13) 0.0417(12) -0.0066(10) 0.0097(9) -0.0057(10)
O3 0.0473(12) 0.0361(12) 0.0446(12) 0.0124(10) 0.0131(10) 0.0096(10)
O4 0.0478(13) 0.0403(13) 0.0437(12) 0.0095(10) 0.0112(10) 0.0093(10)
O5 0.0465(12) 0.0456(14) 0.0504(13) 0.0132(11) 0.0192(11) 0.0114(10)
O6 0.0367(11) 0.0388(12) 0.0444(12) 0.0129(10) 0.0091(9) 0.0142(9)
O7 0.0489(13) 0.0421(13) 0.0430(12) 0.0083(10) 0.0131(10) 0.0093(10)
O8 0.0461(12) 0.0414(13) 0.0437(12) 0.0086(10) 0.0088(10) 0.0121(10)
O9 0.0427(11) 0.0360(12) 0.0382(11) -0.0094(9) 0.0053(9) -0.0062(9)
O10 0.0458(12) 0.0339(11) 0.0325(10) 0.0096(9) 0.0023(9) 0.0103(9)
S1 0.0435(4) 0.0395(4) 0.0406(4) 0.0080(3) 0.0098(3) 0.0090(3)
S2 0.0431(4) 0.0438(5) 0.0420(4) 0.0118(3) 0.0113(3) 0.0120(3)
Ti1 0.0403(3) 0.0411(3) 0.0406(3) 0.0067(2) 0.0081(2) 0.0085(2)

loop_
_atom_type_symbol
_atom_type_description
_atom_type_scat_dispersion_real
_atom_type_scat_dispersion_imag
_atom_type_scat_source
C C 0.0033 0.0016 'International Tables Vol C Tables 4.2.6.8 and 6.1.1.4'
H H 0.0000 0.0000 'International Tables Vol C Tables 4.2.6.8 and 6.1.1.4'
F F 0.0171 0.0103 'International Tables Vol C Tables 4.2.6.8 and 6.1.1.4'
O O 0.0106 0.0060 'International Tables Vol C Tables 4.2.6.8 and 6.1.1.4'
S S 0.1246 0.1234 'International Tables Vol C Tables 4.2.6.8 and 6.1.1.4'
Ti Ti 0.2776 0.4457 'International Tables Vol C Tables 4.2.6.8 and 6.1.1.4'

loop_
_geom_angle_atom_site_label_1
_geom_angle_atom_site_label_2
_geom_angle_atom_site_label_3
_geom_angle
C2 C1 C5 107.8(3)
C2 C1 Ti1 72.7(2)
C5 C1 Ti1 72.72(19)
C2 C1 H1 125.9
C5 C1 H1 125.9
Ti1 C1 H1 125.9
C1 C2 C3 109.5(3)
C1 C2 Ti1 73.1(2)
C3 C2 Ti1 72.6(2)
C1 C2 H2 125.1
C3 C2 H2 125.1
Ti1 C2 H2 125.1
C2 C3 C4 107.6(3)
C2 C3 Ti1 72.6(2)
C4 C3 Ti1 73.43(19)
C2 C3 H3 125.9
C4 C3 H3 125.9
Ti1 C3 H3 125.9
C3 C4 C5 108.4(3)
C3 C4 Ti1 71.82(19)
C5 C4 Ti1 72.57(18)
C3 C4 H4 125.7
C5 C4 H4 125.7
Ti1 C4 H4 125.7
C4 C5 C1 106.7(3)
C4 C5 Ti1 72.65(19)
C1 C5 Ti1 71.74(19)
C4 C5 H5 126.4
C1 C5 H5 126.4
Ti1 C5 H5 126.4
C7 C6 C10 107.9(3)
C7 C6 Ti1 73.02(19)
C10 C6 Ti1 71.3(2)
C7 C6 H6 125.9
C10 C6 H6 125.9
Ti1 C6 H6 125.9
C6 C7 C8 106.0(3)
C6 C7 Ti1 72.59(19)
C8 C7 Ti1 71.85(19)
C6 C7 H7 126.7
C8 C7 H7 126.7
Ti1 C7 H7 126.7
C9 C8 C7 109.3(3)
C9 C8 Ti1 73.6(2)
C7 C8 Ti1 73.57(19)
C9 C8 H8 125.1
C7 C8 H8 125.1
Ti1 C8 H8 125.1
C10 C9 C8 108.6(3)
C10 C9 Ti1 72.1(2)
C8 C9 Ti1 72.6(2)
C10 C9 H9 125.6
C8 C9 H9 125.6
Ti1 C9 H9 125.6
C9 C10 C6 108.0(3)
C9 C10 Ti1 74.2(2)
C6 C10 Ti1 73.7(2)
C9 C10 H10 125.6
C6 C10 H10 125.6
Ti1 C10 H10 125.6
F2 C11 F1 104.7(3)
F2 C11 C12 101.6(3)
F1 C11 C12 109.9(3)
F2 C11 S1 109.7(3)
F1 C11 S1 107.8(2)
C12 C11 S1 121.8(2)
F4 C12 F3 106.4(3)
F4 C12 C11 106.6(3)
F3 C12 C11 104.5(3)
F4 C12 C13 102.5(3)
F3 C12 C13 116.9(3)
C11 C12 C13 119.0(3)
F5 C13 F6 110.6(3)
F5 C13 C12 109.7(3)
F6 C13 C12 117.6(3)
F5 C13 C14 100.0(3)
F6 C13 C14 107.9(3)
C12 C13 C14 109.6(3)
F9 C14 F8' 137.3(4)
F9 C14 F9' 49.1(3)
F8' C14 F9' 107.3(4)
F9 C14 F7' 62.4(3)
F8' C14 F7' 110.1(4)
F9' C14 F7' 108.9(3)
F9 C14 F8 108.6(4)
F8' C14 F8 43.9(3)
F9' C14 F8 64.9(3)
F7' C14 F8 134.6(4)
F9 C14 F7 109.6(3)
F8' C14 F7 65.3(3)
F9' C14 F7 142.2(4)
F7' C14 F7 49.6(3)
F8 C14 F7 106.0(4)
F9 C14 C13 109.3(3)
F8' C14 C13 112.5(3)
F9' C14 C13 109.2(3)
F7' C14 C13 108.8(3)
F8 C14 C13 115.6(3)
F7 C14 C13 107.5(3)
F10 C15 F11 88.9(3)
F10 C15 C16 100.7(3)
F11 C15 C16 93.1(2)
F10 C15 S2 110.3(2)
F11 C15 S2 128.2(3)
C16 C15 S2 126.9(3)
F12 C16 F13 106.2(3)
F12 C16 C15 102.0(3)
F13 C16 C15 103.7(3)
F12 C16 C17 109.5(3)
F13 C16 C17 106.3(3)
C15 C16 C17 127.5(3)
F14 C17 F15 105.4(3)
F14 C17 C16 106.1(3)
F15 C17 C16 104.7(3)
F14 C17 C18 110.9(3)
F15 C17 C18 106.8(3)
C16 C17 C18 121.7(3)
F17' C18 F17 47.0(3)
F17' C18 F18 63.5(3)
F17 C18 F18 104.0(4)
F17' C18 F16 140.9(4)
F17 C18 F16 108.7(4)
F18 C18 F16 106.5(3)
F17' C18 F18' 107.3(4)
F17 C18 F18' 131.3(4)
F18 C18 F18' 46.5(3)
F16 C18 F18' 62.7(3)
F17' C18 F16' 107.9(4)
F17 C18 F16' 63.2(3)
F18 C18 F16' 132.0(3)
F16 C18 F16' 48.5(3)
F18' C18 F16' 105.1(3)
F17' C18 C17 109.3(3)
F17 C18 C17 108.8(3)
F18 C18 C17 120.4(3)
F16 C18 C17 108.0(3)
F18' C18 C17 119.6(3)
F16' C18 C17 107.2(3)
O9 C19 C20 102.9(3)
O9 C19 H19A 111.2
C20 C19 H19A 111.2
O9 C19 H19B 111.2
C20 C19 H19B 111.2
H19A C19 H19B 109.1
C19 C20 C21 108.0(3)
C19 C20 H20A 110.1
C21 C20 H20A 110.1
C19 C20 H20B 110.1
C21 C20 H20B 110.1
H20A C20 H20B 108.4
C20 C21 C22 104.5(3)
C20 C21 H21A 110.9
C22 C21 H21A 110.9
C20 C21 H21B 110.9
C22 C21 H21B 110.9
H21A C21 H21B 108.9
O9 C22 C21 107.3(3)
O9 C22 H22A 110.3
C21 C22 H22A 110.3
O9 C22 H22B 110.3
C21 C22 H22B 110.3
H22A C22 H22B 108.5
C22 O9 C19 112.7(3)
H10A O10 H10B 109.5
O5 S1 O3 123.45(15)
O5 S1 O4 114.09(16)
O3 S1 O4 108.84(16)
O5 S1 C11 102.21(17)
O3 S1 C11 105.62(16)
O4 S1 C11 98.98(16)
O7 S2 O8 109.23(16)
O7 S2 O6 109.33(15)
O8 S2 O6 106.87(15)
O7 S2 C15 114.86(16)
O8 S2 C15 109.17(17)
O6 S2 C15 107.07(16)
O2 Ti1 O1 90.75(10)
O2 Ti1 C10 136.20(11)
O1 Ti1 C10 102.54(12)
O2 Ti1 C3 86.45(11)
O1 Ti1 C3 83.30(11)
C10 Ti1 C3 136.02(12)
O2 Ti1 C2 78.09(12)
O1 Ti1 C2 116.91(11)
C10 Ti1 C2 127.98(12)
C3 Ti1 C2 34.80(12)
O2 Ti1 C8 82.20(11)
O1 Ti1 C8 90.23(11)
C10 Ti1 C8 56.60(12)
C3 Ti1 C8 166.86(13)
C2 Ti1 C8 146.28(13)
O2 Ti1 C1 105.02(11)
O1 Ti1 C1 136.15(11)
C10 Ti1 C1 93.81(12)
C3 Ti1 C1 57.88(12)
C2 Ti1 C1 34.18(11)
C8 Ti1 C1 131.77(13)
O2 Ti1 C9 113.80(12)
O1 Ti1 C9 78.46(11)
C10 Ti1 C9 33.72(13)
C3 Ti1 C9 152.64(13)
C2 Ti1 C9 161.40(13)
C8 Ti1 C9 33.85(13)
C1 Ti1 C9 127.41(12)
O2 Ti1 C5 135.92(11)
O1 Ti1 C5 108.28(10)
C10 Ti1 C5 79.12(12)
C3 Ti1 C5 58.12(12)
C2 Ti1 C5 57.84(12)
C8 Ti1 C5 135.00(12)
C1 Ti1 C5 35.54(12)
C9 Ti1 C5 108.89(13)
O2 Ti1 C4 120.71(11)
O1 Ti1 C4 78.57(11)
C10 Ti1 C4 102.88(12)
C3 Ti1 C4 34.76(12)
C2 Ti1 C4 57.55(13)
C8 Ti1 C4 154.18(13)
C1 Ti1 C4 58.08(13)
C9 Ti1 C4 120.39(13)
C5 Ti1 C4 34.78(11)
O2 Ti1 C6 111.56(11)
O1 Ti1 C6 134.69(11)
C10 Ti1 C6 34.92(13)
C3 Ti1 C6 134.71(13)
C2 Ti1 C6 106.33(12)
C8 Ti1 C6 56.70(12)
C1 Ti1 C6 77.09(12)
C9 Ti1 C6 56.68(13)
C5 Ti1 C6 83.03(12)
C4 Ti1 C6 116.95(12)
O2 Ti1 C7 80.27(11)
O1 Ti1 C7 124.65(11)
C10 Ti1 C7 57.74(13)
C3 Ti1 C7 148.82(13)
C2 Ti1 C7 114.28(13)
C8 Ti1 C7 34.57(13)
C1 Ti1 C7 98.54(12)
C9 Ti1 C7 57.14(13)
C5 Ti1 C7 115.81(12)
C4 Ti1 C7 150.56(12)
C6 Ti1 C7 34.38(12)

loop_
_geom_bond_atom_site_label_1
_geom_bond_atom_site_label_2
_geom_bond_distance
C1 C2 1.375(5)
C1 C5 1.434(5)
C1 Ti1 2.343(4)
C1 H1 0.9800
C2 C3 1.397(5)
C2 Ti1 2.337(4)
C2 H2 0.9800
C3 C4 1.402(5)
C3 Ti1 2.336(3)
C3 H3 0.9800
C4 C5 1.408(5)
C4 Ti1 2.356(3)
C4 H4 0.9800
C5 Ti1 2.355(3)
C5 H5 0.9800
C6 C7 1.395(5)
C6 C10 1.406(5)
C6 Ti1 2.358(3)
C6 H6 0.9800
C7 C8 1.398(5)
C7 Ti1 2.363(3)
C7 H7 0.9800
C8 C9 1.367(5)
C8 Ti1 2.341(3)
C8 H8 0.9800
C9 C10 1.358(5)
C9 Ti1 2.353(3)
C9 H9 0.9800
C10 Ti1 2.327(4)
C10 H10 0.9800
C11 F2 1.300(4)
C11 F1 1.318(4)
C11 C12 1.507(5)
C11 S1 1.822(4)
C12 F4 1.321(4)
C12 F3 1.325(4)
C12 C13 1.562(5)
C13 F5 1.270(4)
C13 F6 1.328(4)
C13 C14 1.588(5)
C14 F9 1.263(5)
C14 F8' 1.273(5)
C14 F9' 1.284(5)
C14 F7' 1.287(5)
C14 F8 1.329(5)
C14 F7 1.338(5)
C15 F10 1.301(4)
C15 F11 1.312(4)
C15 C16 1.468(5)
C15 S2 1.734(3)
C16 F12 1.317(4)
C16 F13 1.362(4)
C16 C17 1.503(4)
C17 F14 1.293(4)
C17 F15 1.308(4)
C17 C18 1.514(5)
C18 F17' 1.275(5)
C18 F17 1.306(5)
C18 F18 1.316(5)
C18 F16 1.319(5)
C18 F18' 1.322(5)
C18 F16' 1.381(5)
C19 O9 1.454(4)
C19 C20 1.455(5)
C19 H19A 0.9700
C19 H19B 0.9700
C20 C21 1.475(5)
C20 H20A 0.9700
C20 H20B 0.9700
C21 C22 1.479(5)
C21 H21A 0.9700
C21 H21B 0.9700
C22 O9 1.366(4)
C22 H22A 0.9700
C22 H22B 0.9700
O1 Ti1 2.026(3)
O2 Ti1 2.006(2)
O3 S1 1.357(3)
O4 S1 1.374(3)
O5 S1 1.350(3)
O6 S2 1.371(2)
O7 S2 1.351(3)
O8 S2 1.366(3)
O10 H10A 0.8500
O10 H10B 0.8499
